data_4082107
loop_
_publ_author_name
'Trofymchuk, Oleksandra S.'
'Gutsulyak, Dmitry V.'
'Quintero, Celso'
'Parvez, Masood'
'Daniliuc, Constantin G.'
'Piers, Warren E.'
'Rojas, Rene S.'

_publ_section_title
;
 N-Arylcyano-\b-diketiminate Methallyl Nickel Complexes: Synthesis, Adduct
 Formation, and Reactivity toward Ethylene
;
_journal_issue 24
_journal_name_full Organometallics
_journal_page_first 7323
_journal_paper_doi 10.1021/om400847b
_journal_volume 32
_journal_year 2013
_chemical_formula_sum 'C28 H35 N3 Ni'
_chemical_formula_weight 472.30
_chemical_name_systematic
; 
 ? 
;
_space_group_IT_number 14
_symmetry_cell_setting monoclinic
_symmetry_space_group_name_Hall '-P 2yn'
_symmetry_space_group_name_H-M 'P 1 21/n 1'
_atom_sites_solution_hydrogens geom
_atom_sites_solution_primary direct
_atom_sites_solution_secondary difmap
_audit_creation_method SHELXL-97
_cell_angle_alpha 90.00
_cell_angle_beta 102.7570(10)
_cell_angle_gamma 90.00
_cell_formula_units_Z 4
_cell_length_a 11.6039(2)
_cell_length_b 17.4036(3)
_cell_length_c 12.8157(3)
_cell_measurement_reflns_used 3226
_cell_measurement_temperature 223(2)
_cell_measurement_theta_max 28.28
_cell_measurement_theta_min 4.08
_cell_volume 2524.24(9)
_computing_cell_refinement 'Collect (Nonius B.V., 1998)'
_computing_data_collection 'Collect (Nonius B.V., 1998)'
_computing_data_reduction 'Denzo-SMN (Otwinowski & Minor, 1997)'
_computing_molecular_graphics 'XP (BrukerAXS, 2000)'
_computing_publication_material 'SHELXL-97 (Sheldrick, 1997)'
_computing_structure_refinement 'SHELXL-97 (Sheldrick, 1997)'
_computing_structure_solution 'SHELXS-97 (Sheldrick, 1990)'
_diffrn_ambient_temperature 223(2)
_diffrn_measured_fraction_theta_full 0.990
_diffrn_measured_fraction_theta_max 0.990
_diffrn_measurement_device_type 'Nonius KappaCCD APEXII'
_diffrn_measurement_method '\w and \f scans'
_diffrn_radiation_monochromator 'Montel mirror'
_diffrn_radiation_source 'rotating anode Nonius FR591'
_diffrn_radiation_type MoK\a
_diffrn_radiation_wavelength 0.71073
_diffrn_reflns_av_R_equivalents 0.035
_diffrn_reflns_av_sigmaI/netI 0.0415
_diffrn_reflns_limit_h_max 13
_diffrn_reflns_limit_h_min -13
_diffrn_reflns_limit_k_max 18
_diffrn_reflns_limit_k_min -20
_diffrn_reflns_limit_l_max 15
_diffrn_reflns_limit_l_min -15
_diffrn_reflns_number 15304
_diffrn_reflns_theta_full 25.00
_diffrn_reflns_theta_max 25.00
_diffrn_reflns_theta_min 4.09
_exptl_absorpt_coefficient_mu 0.788
_exptl_absorpt_correction_T_max 0.9767
_exptl_absorpt_correction_T_min 0.8583
_exptl_absorpt_correction_type multi-scan
_exptl_absorpt_process_details 'Denzo (Otwinowski, Borek, Majewski & Minor, 2003)'
_exptl_crystal_colour yellow
_exptl_crystal_density_diffrn 1.243
_exptl_crystal_density_method 'not measured'
_exptl_crystal_description plate
_exptl_crystal_F_000 1008
_exptl_crystal_size_max 0.20
_exptl_crystal_size_mid 0.13
_exptl_crystal_size_min 0.03
_refine_diff_density_max 0.836
_refine_diff_density_min -0.516
_refine_diff_density_rms 0.052
_refine_ls_extinction_method none
_refine_ls_goodness_of_fit_ref 1.043
_refine_ls_hydrogen_treatment mixed
_refine_ls_matrix_type full
_refine_ls_number_parameters 312
_refine_ls_number_reflns 4402
_refine_ls_number_restraints 18
_refine_ls_restrained_S_all 1.080
_refine_ls_R_factor_all 0.0566
_refine_ls_R_factor_gt 0.0477
_refine_ls_shift/su_max 0.000
_refine_ls_shift/su_mean 0.000
_refine_ls_structure_factor_coef Fsqd
_refine_ls_weighting_details 'calc w=1/[\s^2^(Fo^2^)+(0.0281P)^2^+3.5129P] where P=(Fo^2^+2Fc^2^)/3'
_refine_ls_weighting_scheme calc
_refine_ls_wR_factor_gt 0.1059
_refine_ls_wR_factor_ref 0.1134
_reflns_number_gt 3790
_reflns_number_total 4402
_reflns_threshold_expression >2sigma(I)
_cod_data_source_file om400847b_si_002.cif
_cod_data_source_block erk6524
_cod_original_sg_symbol_H-M P21/n
_cod_database_code 4082107

loop_
_symmetry_equiv_pos_as_xyz
'x, y, z'
'-x+1/2, y+1/2, -z+1/2'
'-x, -y, -z'
'x-1/2, -y-1/2, z-1/2'

loop_
_atom_site_label
_atom_site_type_symbol
_atom_site_fract_x
_atom_site_fract_y
_atom_site_fract_z
_atom_site_U_iso_or_equiv
_atom_site_adp_type
_atom_site_occupancy
_atom_site_symmetry_multiplicity
_atom_site_calc_flag
_atom_site_refinement_flags
Ni1 Ni 0.39997(3) 0.36140(2) 0.30082(3) 0.03813(14) Uani 1 1 d .
N2 N 0.3750(2) 0.31425(14) 0.4287(2) 0.0371(6) Uani 1 1 d .
N1 N 0.5505(2) 0.40315(14) 0.3652(2) 0.0373(6) Uani 1 1 d .
N17 N 0.7089(3) 0.24171(19) 0.3014(3) 0.0706(10) Uani 1 1 d .
C3 C 0.4421(3) 0.32586(17) 0.5258(2) 0.0385(7) Uani 1 1 d .
C2 C 0.5410(3) 0.37383(17) 0.5452(2) 0.0399(7) Uani 1 1 d .
H2 H 0.5755 0.3841 0.6174 0.048 Uiso 1 1 calc R
C1 C 0.5943(3) 0.40812(17) 0.4701(3) 0.0391(7) Uani 1 1 d .
C5 C 0.4163(3) 0.2857(2) 0.6228(3) 0.0522(9) Uani 1 1 d .
H5A H 0.3364 0.2978 0.6290 0.078 Uiso 1 1 calc R
H5B H 0.4719 0.3029 0.6866 0.078 Uiso 1 1 calc R
H5C H 0.4239 0.2306 0.6150 0.078 Uiso 1 1 calc R
C4 C 0.7079(3) 0.4518(2) 0.5121(3) 0.0602(10) Uani 1 1 d .
H4A H 0.7714 0.4283 0.4853 0.090 Uiso 1 1 calc R
H4B H 0.7268 0.4504 0.5896 0.090 Uiso 1 1 calc R
H4C H 0.6981 0.5048 0.4881 0.090 Uiso 1 1 calc R
C40 C 0.2359(4) 0.3453(4) 0.2110(3) 0.0722(13) Uani 1 1 d D
H40A H 0.202(4) 0.2958(18) 0.220(4) 0.094(16) Uiso 1 1 d D
H40B H 0.200(5) 0.391(2) 0.233(5) 0.15(3) Uiso 1 1 d D
C42 C 0.3175(3) 0.3445(2) 0.1475(3) 0.0508(9) Uani 1 1 d .
C41 C 0.3890(4) 0.4086(3) 0.1542(4) 0.0704(12) Uani 1 1 d D
H41A H 0.348(4) 0.453(2) 0.173(4) 0.099(18) Uiso 1 1 d D
H41B H 0.457(3) 0.410(3) 0.121(4) 0.118(19) Uiso 1 1 d D
C43 C 0.3420(5) 0.2730(3) 0.0910(4) 0.1006(18) Uani 1 1 d .
H43A H 0.3183 0.2284 0.1266 0.151 Uiso 1 1 calc R
H43B H 0.4258 0.2699 0.0924 0.151 Uiso 1 1 calc R
H43C H 0.2977 0.2744 0.0174 0.151 Uiso 1 1 calc R
C21 C 0.2850(3) 0.25556(18) 0.4194(2) 0.0403(7) Uani 1 1 d .
C22 C 0.3156(3) 0.17967(19) 0.3985(3) 0.0469(8) Uani 1 1 d .
C23 C 0.2297(3) 0.1231(2) 0.3912(3) 0.0575(9) Uani 1 1 d .
H23 H 0.2486 0.0720 0.3781 0.069 Uiso 1 1 calc R
C24 C 0.1175(3) 0.1404(2) 0.4030(3) 0.0590(10) Uani 1 1 d .
H24 H 0.0614 0.1010 0.4000 0.071 Uiso 1 1 calc R
C25 C 0.0874(3) 0.2150(2) 0.4191(3) 0.0545(9) Uani 1 1 d .
H25 H 0.0098 0.2264 0.4246 0.065 Uiso 1 1 calc R
C26 C 0.1697(3) 0.27451(19) 0.4276(3) 0.0449(8) Uani 1 1 d .
C27 C 0.4374(3) 0.1592(2) 0.3815(4) 0.0651(11) Uani 1 1 d .
H27 H 0.4727 0.2077 0.3628 0.078 Uiso 1 1 calc R
C28 C 0.5162(6) 0.1305(4) 0.4785(5) 0.136(2) Uani 1 1 d U
H28A H 0.5163 0.1659 0.5369 0.204 Uiso 1 1 calc R
H28B H 0.5956 0.1259 0.4667 0.204 Uiso 1 1 calc R
H28C H 0.4889 0.0805 0.4964 0.204 Uiso 1 1 calc R
C29 C 0.4368(4) 0.1047(3) 0.2912(4) 0.0905(15) Uani 1 1 d U
H29A H 0.5148 0.1031 0.2756 0.136 Uiso 1 1 calc R
H29B H 0.3799 0.1219 0.2283 0.136 Uiso 1 1 calc R
H29C H 0.4154 0.0538 0.3111 0.136 Uiso 1 1 calc R
C30 C 0.1324(3) 0.3568(2) 0.4427(3) 0.0501(8) Uani 1 1 d .
H30 H 0.1963 0.3912 0.4307 0.060 Uiso 1 1 calc R
C31 C 0.1153(4) 0.3714(2) 0.5561(3) 0.0729(12) Uani 1 1 d .
H31A H 0.0516 0.3394 0.5692 0.109 Uiso 1 1 calc R
H31B H 0.0959 0.4250 0.5634 0.109 Uiso 1 1 calc R
H31C H 0.1877 0.3590 0.6074 0.109 Uiso 1 1 calc R
C32 C 0.0192(4) 0.3793(3) 0.3629(4) 0.0769(13) Uani 1 1 d .
H32A H 0.0271 0.3674 0.2909 0.115 Uiso 1 1 calc R
H32B H 0.0053 0.4339 0.3686 0.115 Uiso 1 1 calc R
H32C H -0.0469 0.3509 0.3786 0.115 Uiso 1 1 calc R
C11 C 0.6198(3) 0.43417(17) 0.2958(2) 0.0386(7) Uani 1 1 d .
C12 C 0.6891(3) 0.38496(18) 0.2482(3) 0.0423(7) Uani 1 1 d .
C13 C 0.7494(3) 0.4132(2) 0.1738(3) 0.0546(9) Uani 1 1 d .
H13 H 0.7936 0.3796 0.1406 0.065 Uiso 1 1 calc R
C14 C 0.7445(3) 0.4901(2) 0.1485(3) 0.0593(10) Uani 1 1 d .
H14 H 0.7852 0.5091 0.0981 0.071 Uiso 1 1 calc R
C15 C 0.6798(3) 0.5390(2) 0.1974(3) 0.0559(9) Uani 1 1 d .
H15 H 0.6783 0.5918 0.1816 0.067 Uiso 1 1 calc R
C16 C 0.6171(3) 0.51158(19) 0.2692(3) 0.0499(8) Uani 1 1 d .
H16 H 0.5719 0.5458 0.3005 0.060 Uiso 1 1 calc R
C17 C 0.6976(3) 0.3050(2) 0.2778(3) 0.0502(8) Uani 1 1 d .

loop_
_atom_site_aniso_label
_atom_site_aniso_U_11
_atom_site_aniso_U_22
_atom_site_aniso_U_33
_atom_site_aniso_U_23
_atom_site_aniso_U_13
_atom_site_aniso_U_12
Ni1 0.0344(2) 0.0420(2) 0.0363(2) -0.00009(17) 0.00409(16) -0.00216(16)
N2 0.0327(13) 0.0391(13) 0.0390(14) -0.0036(11) 0.0072(11) -0.0050(10)
N1 0.0348(13) 0.0364(13) 0.0407(15) -0.0017(11) 0.0086(11) -0.0039(10)
N17 0.096(3) 0.0506(19) 0.071(2) 0.0032(17) 0.030(2) 0.0161(18)
C3 0.0400(16) 0.0386(16) 0.0373(17) -0.0046(13) 0.0097(13) -0.0031(13)
C2 0.0421(17) 0.0433(17) 0.0331(16) -0.0072(13) 0.0059(13) -0.0078(13)
C1 0.0374(16) 0.0367(15) 0.0415(17) -0.0054(13) 0.0048(13) -0.0019(13)
C5 0.062(2) 0.055(2) 0.0407(19) -0.0028(16) 0.0130(16) -0.0132(17)
C4 0.056(2) 0.069(2) 0.051(2) -0.0035(19) 0.0029(17) -0.0279(19)
C40 0.043(2) 0.126(4) 0.043(2) 0.004(3) -0.0021(17) -0.013(3)
C42 0.0430(18) 0.073(2) 0.0327(17) 0.0066(16) -0.0006(14) -0.0056(17)
C41 0.063(3) 0.088(3) 0.050(2) 0.022(2) -0.008(2) -0.014(3)
C43 0.126(4) 0.116(4) 0.051(3) -0.025(3) -0.001(3) 0.019(4)
C21 0.0395(17) 0.0459(17) 0.0350(17) -0.0036(14) 0.0074(13) -0.0103(14)
C22 0.0466(18) 0.0447(18) 0.0482(19) -0.0061(15) 0.0080(15) -0.0073(15)
C23 0.062(2) 0.0459(19) 0.062(2) -0.0087(17) 0.0083(19) -0.0120(17)
C24 0.056(2) 0.056(2) 0.063(2) -0.0057(18) 0.0090(18) -0.0253(18)
C25 0.0406(18) 0.067(2) 0.055(2) -0.0044(18) 0.0102(16) -0.0159(17)
C26 0.0403(17) 0.0498(18) 0.0440(18) -0.0041(15) 0.0082(14) -0.0094(14)
C27 0.051(2) 0.0463(19) 0.098(3) -0.017(2) 0.015(2) -0.0028(17)
C28 0.103(4) 0.202(6) 0.089(4) -0.048(4) -0.008(3) 0.058(4)
C29 0.088(3) 0.114(4) 0.068(3) -0.008(3) 0.016(2) 0.029(3)
C30 0.0404(18) 0.052(2) 0.060(2) -0.0020(17) 0.0161(16) -0.0055(15)
C31 0.083(3) 0.069(3) 0.068(3) -0.017(2) 0.021(2) 0.001(2)
C32 0.057(2) 0.086(3) 0.086(3) -0.005(3) 0.012(2) 0.019(2)
C11 0.0353(16) 0.0416(16) 0.0379(17) -0.0006(13) 0.0059(13) -0.0050(13)
C12 0.0404(17) 0.0432(17) 0.0430(18) 0.0003(14) 0.0088(14) 0.0015(13)
C13 0.055(2) 0.063(2) 0.051(2) 0.0023(18) 0.0225(17) 0.0069(18)
C14 0.058(2) 0.067(2) 0.058(2) 0.0100(19) 0.0245(18) -0.0097(19)
C15 0.063(2) 0.0448(19) 0.061(2) 0.0077(17) 0.0170(19) -0.0113(17)
C16 0.053(2) 0.0405(17) 0.060(2) -0.0025(16) 0.0198(17) -0.0037(15)
C17 0.053(2) 0.053(2) 0.048(2) -0.0021(16) 0.0181(16) 0.0085(16)

loop_
_atom_type_symbol
_atom_type_description
_atom_type_scat_dispersion_real
_atom_type_scat_dispersion_imag
_atom_type_scat_source
C C 0.0033 0.0016 'International Tables Vol C Tables 4.2.6.8 and 6.1.1.4'
H H 0.0000 0.0000 'International Tables Vol C Tables 4.2.6.8 and 6.1.1.4'
N N 0.0061 0.0033 'International Tables Vol C Tables 4.2.6.8 and 6.1.1.4'
Ni Ni 0.3393 1.1124 'International Tables Vol C Tables 4.2.6.8 and 6.1.1.4'

loop_
_geom_angle_atom_site_label_1
_geom_angle_atom_site_label_2
_geom_angle_atom_site_label_3
_geom_angle
N1 Ni1 N2 95.19(10)
N1 Ni1 C42 132.33(13)
N2 Ni1 C42 130.28(13)
N1 Ni1 C40 164.04(18)
N2 Ni1 C40 97.33(15)
C42 Ni1 C40 40.04(16)
N1 Ni1 C41 96.35(14)
N2 Ni1 C41 167.87(15)
C42 Ni1 C41 40.03(16)
C40 Ni1 C41 70.66(18)
C3 N2 C21 116.6(3)
C3 N2 Ni1 124.7(2)
C21 N2 Ni1 118.40(19)
C1 N1 C11 117.5(2)
C1 N1 Ni1 124.8(2)
C11 N1 Ni1 117.61(19)
N2 C3 C2 123.1(3)
N2 C3 C5 121.1(3)
C2 C3 C5 115.7(3)
C1 C2 C3 127.4(3)
C1 C2 H2 116.3
C3 C2 H2 116.3
N1 C1 C2 122.9(3)
N1 C1 C4 119.9(3)
C2 C1 C4 117.1(3)
C3 C5 H5A 109.5
C3 C5 H5B 109.5
H5A C5 H5B 109.5
C3 C5 H5C 109.5
H5A C5 H5C 109.5
H5B C5 H5C 109.5
C1 C4 H4A 109.5
C1 C4 H4B 109.5
H4A C4 H4B 109.5
C1 C4 H4C 109.5
H4A C4 H4C 109.5
H4B C4 H4C 109.5
C42 C40 Ni1 69.7(2)
C42 C40 H40A 114(3)
Ni1 C40 H40A 115(3)
C42 C40 H40B 125(4)
Ni1 C40 H40B 97(4)
H40A C40 H40B 119(5)
C40 C42 C41 115.9(4)
C40 C42 C43 121.5(4)
C41 C42 C43 121.7(4)
C40 C42 Ni1 70.2(2)
C41 C42 Ni1 70.8(2)
C43 C42 Ni1 119.6(3)
C42 C41 Ni1 69.2(2)
C42 C41 H41A 110(3)
Ni1 C41 H41A 91(3)
C42 C41 H41B 121(3)
Ni1 C41 H41B 121(3)
H41A C41 H41B 126(5)
C42 C43 H43A 109.5
C42 C43 H43B 109.5
H43A C43 H43B 109.5
C42 C43 H43C 109.5
H43A C43 H43C 109.5
H43B C43 H43C 109.5
C26 C21 C22 121.2(3)
C26 C21 N2 120.7(3)
C22 C21 N2 118.1(3)
C23 C22 C21 118.1(3)
C23 C22 C27 120.0(3)
C21 C22 C27 121.9(3)
C24 C23 C22 121.3(3)
C24 C23 H23 119.4
C22 C23 H23 119.4
C25 C24 C23 120.1(3)
C25 C24 H24 119.9
C23 C24 H24 119.9
C24 C25 C26 121.4(3)
C24 C25 H25 119.3
C26 C25 H25 119.3
C25 C26 C21 117.8(3)
C25 C26 C30 120.0(3)
C21 C26 C30 122.2(3)
C28 C27 C29 109.7(4)
C28 C27 C22 112.7(4)
C29 C27 C22 114.4(3)
C28 C27 H27 106.5
C29 C27 H27 106.5
C22 C27 H27 106.5
C27 C28 H28A 109.5
C27 C28 H28B 109.5
H28A C28 H28B 109.5
C27 C28 H28C 109.5
H28A C28 H28C 109.5
H28B C28 H28C 109.5
C27 C29 H29A 109.5
C27 C29 H29B 109.5
H29A C29 H29B 109.5
C27 C29 H29C 109.5
H29A C29 H29C 109.5
H29B C29 H29C 109.5
C26 C30 C32 112.5(3)
C26 C30 C31 112.1(3)
C32 C30 C31 108.7(3)
C26 C30 H30 107.8
C32 C30 H30 107.8
C31 C30 H30 107.8
C30 C31 H31A 109.5
C30 C31 H31B 109.5
H31A C31 H31B 109.5
C30 C31 H31C 109.5
H31A C31 H31C 109.5
H31B C31 H31C 109.5
C30 C32 H32A 109.5
C30 C32 H32B 109.5
H32A C32 H32B 109.5
C30 C32 H32C 109.5
H32A C32 H32C 109.5
H32B C32 H32C 109.5
C16 C11 C12 118.0(3)
C16 C11 N1 122.3(3)
C12 C11 N1 119.7(3)
C13 C12 C11 120.4(3)
C13 C12 C17 120.4(3)
C11 C12 C17 119.2(3)
C14 C13 C12 120.3(3)
C14 C13 H13 119.9
C12 C13 H13 119.9
C15 C14 C13 119.6(3)
C15 C14 H14 120.2
C13 C14 H14 120.2
C14 C15 C16 120.8(3)
C14 C15 H15 119.6
C16 C15 H15 119.6
C15 C16 C11 120.9(3)
C15 C16 H16 119.6
C11 C16 H16 119.6
N17 C17 C12 177.3(4)

loop_
_geom_bond_atom_site_label_1
_geom_bond_atom_site_label_2
_geom_bond_distance
Ni1 N1 1.903(2)
Ni1 N2 1.912(3)
Ni1 C42 2.008(3)
Ni1 C40 2.015(4)
Ni1 C41 2.029(4)
N2 C3 1.329(4)
N2 C21 1.447(4)
N1 C1 1.332(4)
N1 C11 1.430(4)
N17 C17 1.141(5)
C3 C2 1.396(4)
C3 C5 1.514(4)
C2 C1 1.388(4)
C2 H2 0.9400
C1 C4 1.514(4)
C5 H5A 0.9700
C5 H5B 0.9700
C5 H5C 0.9700
C4 H4A 0.9700
C4 H4B 0.9700
C4 H4C 0.9700
C40 C42 1.378(5)
C40 H40A 0.97(3)
C40 H40B 0.97(3)
C42 C41 1.382(6)
C42 C43 1.498(6)
C41 H41A 0.97(3)
C41 H41B 0.97(3)
C43 H43A 0.9700
C43 H43B 0.9700
C43 H43C 0.9700
C21 C26 1.405(4)
C21 C22 1.409(5)
C22 C23 1.389(5)
C22 C27 1.519(5)
C23 C24 1.377(5)
C23 H23 0.9400
C24 C25 1.373(5)
C24 H24 0.9400
C25 C26 1.396(4)
C25 H25 0.9400
C26 C30 1.521(5)
C27 C28 1.459(7)
C27 C29 1.496(6)
C27 H27 0.9900
C28 H28A 0.9700
C28 H28B 0.9700
C28 H28C 0.9700
C29 H29A 0.9700
C29 H29B 0.9700
C29 H29C 0.9700
C30 C32 1.527(5)
C30 C31 1.530(5)
C30 H30 0.9900
C31 H31A 0.9700
C31 H31B 0.9700
C31 H31C 0.9700
C32 H32A 0.9700
C32 H32B 0.9700
C32 H32C 0.9700
C11 C16 1.389(4)
C11 C12 1.403(4)
C12 C13 1.392(5)
C12 C17 1.440(5)
C13 C14 1.375(5)
C13 H13 0.9400
C14 C15 1.374(5)
C14 H14 0.9400
C15 C16 1.378(5)
C15 H15 0.9400
C16 H16 0.9400

loop_
_geom_torsion_atom_site_label_1
_geom_torsion_atom_site_label_2
_geom_torsion_atom_site_label_3
_geom_torsion_atom_site_label_4
_geom_torsion
N1 Ni1 N2 C3 9.8(3)
C42 Ni1 N2 C3 174.3(2)
C40 Ni1 N2 C3 -160.3(3)
C41 Ni1 N2 C3 -152.2(8)
N1 Ni1 N2 C21 -163.2(2)
C42 Ni1 N2 C21 1.2(3)
C40 Ni1 N2 C21 26.7(3)
C41 Ni1 N2 C21 34.7(9)
N2 Ni1 N1 C1 -13.8(3)
C42 Ni1 N1 C1 -177.7(2)
C40 Ni1 N1 C1 127.9(6)
C41 Ni1 N1 C1 162.5(3)
N2 Ni1 N1 C11 168.8(2)
C42 Ni1 N1 C11 4.9(3)
C40 Ni1 N1 C11 -49.6(7)
C41 Ni1 N1 C11 -14.9(3)
C21 N2 C3 C2 172.3(3)
Ni1 N2 C3 C2 -0.9(4)
C21 N2 C3 C5 -6.5(4)
Ni1 N2 C3 C5 -179.7(2)
N2 C3 C2 C1 -9.1(5)
C5 C3 C2 C1 169.7(3)
C11 N1 C1 C2 -173.7(3)
Ni1 N1 C1 C2 8.9(4)
C11 N1 C1 C4 5.5(4)
Ni1 N1 C1 C4 -172.0(2)
C3 C2 C1 N1 4.8(5)
C3 C2 C1 C4 -174.4(3)
N1 Ni1 C40 C42 69.2(7)
N2 Ni1 C40 C42 -149.3(3)
C41 Ni1 C40 C42 32.4(3)
Ni1 C40 C42 C41 -55.7(3)
Ni1 C40 C42 C43 113.3(4)
N1 Ni1 C42 C40 -159.7(3)
N2 Ni1 C42 C40 41.5(4)
C41 Ni1 C42 C40 -128.1(5)
N1 Ni1 C42 C41 -31.6(4)
N2 Ni1 C42 C41 169.6(3)
C40 Ni1 C42 C41 128.1(5)
N1 Ni1 C42 C43 84.6(4)
N2 Ni1 C42 C43 -74.2(4)
C40 Ni1 C42 C43 -115.7(5)
C41 Ni1 C42 C43 116.2(5)
C40 C42 C41 Ni1 55.5(3)
C43 C42 C41 Ni1 -113.6(4)
N1 Ni1 C41 C42 157.1(3)
N2 Ni1 C41 C42 -40.9(10)
C40 Ni1 C41 C42 -32.5(3)
C3 N2 C21 C26 92.8(4)
Ni1 N2 C21 C26 -93.6(3)
C3 N2 C21 C22 -89.3(4)
Ni1 N2 C21 C22 84.3(3)
C26 C21 C22 C23 -3.1(5)
N2 C21 C22 C23 179.0(3)
C26 C21 C22 C27 175.6(3)
N2 C21 C22 C27 -2.3(5)
C21 C22 C23 C24 0.7(6)
C27 C22 C23 C24 -178.0(4)
C22 C23 C24 C25 1.9(6)
C23 C24 C25 C26 -2.2(6)
C24 C25 C26 C21 -0.2(5)
C24 C25 C26 C30 178.5(4)
C22 C21 C26 C25 2.9(5)
N2 C21 C26 C25 -179.3(3)
C22 C21 C26 C30 -175.8(3)
N2 C21 C26 C30 2.1(5)
C23 C22 C27 C28 -84.6(5)
C21 C22 C27 C28 96.7(5)
C23 C22 C27 C29 41.6(6)
C21 C22 C27 C29 -137.0(4)
C25 C26 C30 C32 -48.9(5)
C21 C26 C30 C32 129.7(4)
C25 C26 C30 C31 74.0(4)
C21 C26 C30 C31 -107.4(4)
C1 N1 C11 C16 -84.0(4)
Ni1 N1 C11 C16 93.6(3)
C1 N1 C11 C12 99.2(3)
Ni1 N1 C11 C12 -83.2(3)
C16 C11 C12 C13 -2.3(5)
N1 C11 C12 C13 174.7(3)
C16 C11 C12 C17 177.4(3)
N1 C11 C12 C17 -5.6(4)
C11 C12 C13 C14 2.0(5)
C17 C12 C13 C14 -177.7(3)
C12 C13 C14 C15 0.1(6)
C13 C14 C15 C16 -1.8(6)
C14 C15 C16 C11 1.5(6)
C12 C11 C16 C15 0.6(5)
N1 C11 C16 C15 -176.3(3)
C13 C12 C17 N17 42(9)
C11 C12 C17 N17 -137(9)
